data_8000235
loop_
_publ_author_name
'Austin, Ashli'
'Hestand, Nicholas J.'
'McKendry, Ian G.'
'Zhong, Chuwei'
'Zhu, Xuanyu'
'Zdilla, Michael J.'
'Spano, Frank C.'
'Szarko, Jodi M.'

_publ_section_title
;
 Enhanced Davydov Splitting in Crystals of a Perylene Diimide Derivative.
;
_journal_name_full 'The journal of physical chemistry letters'
_journal_page_first 1118
_journal_page_last 1123
_journal_paper_doi 10.1021/acs.jpclett.7b00283
_journal_year 2017
_chemical_formula_moiety '0.25(C34 H28 N2 O4), 0.75(C34 H30 N2 O4)'
_chemical_formula_sum 'C34 H29.5 N2 O4'
_chemical_formula_weight 530.09
_chemical_name_common 'B2 perylene diimide'
_chemical_name_systematic
;
2,9-di(pentan-3-yl)anthra[2,1,9-def:6,5,10-d'e'f']diisoquinoline-
1,3,8,10(2H,9H)-tetraone
;
_space_group_crystal_system monoclinic
_space_group_IT_number 14
_space_group_name_Hall '-P 2ybc'
_space_group_name_H-M_alt 'P 1 21/c 1'
_symmetry_space_group_name_Hall '-P 2ybc'
_symmetry_space_group_name_H-M 'P 1 21/c 1'
_atom_sites_solution_hydrogens geom
_atom_sites_solution_primary dual
_audit_creation_date 2017-01-11
_audit_creation_method
;
Olex2 1.2
(compiled 2017.01.04 svn.r3372 for OlexSys, GUI svn.r5289)
;
_cell_angle_alpha 90
_cell_angle_beta 100.329(4)
_cell_angle_gamma 90
_cell_formula_units_Z 8
_cell_length_a 33.897(6)
_cell_length_b 7.3290(10)
_cell_length_c 21.104(4)
_cell_measurement_reflns_used 3094
_cell_measurement_temperature 100(2)
_cell_measurement_theta_max 20.70
_cell_measurement_theta_min 2.16
_cell_volume 5157.9(15)
_computing_cell_refinement 'SAINT v8.34A (Bruker, 2013)'
_computing_data_collection 'COSMO (Bruker AXS)'
_computing_data_reduction 'SAINT v8.34A (Bruker, 2013)'
_computing_molecular_graphics 'Olex2 (Dolomanov et al., 2009)'
_computing_publication_material 'Olex2 (Dolomanov et al., 2009)'
_computing_structure_refinement 'XL (Sheldrick, 2008)'
_computing_structure_solution 'XS (Sheldrick, 2008)'
_diffrn_ambient_temperature 99.97
_diffrn_detector_area_resol_mean 8.333
_diffrn_measured_fraction_theta_full 0.581
_diffrn_measured_fraction_theta_max 0.999
_diffrn_measurement_device_type 'Bruker APEX-II CCD'
_diffrn_measurement_method '\f and \w scans'
_diffrn_radiation_type MoK\a
_diffrn_radiation_wavelength 0.71073
_diffrn_reflns_av_R_equivalents 0.0858
_diffrn_reflns_av_unetI/netI 0.0532
_diffrn_reflns_Laue_measured_fraction_full 0.581
_diffrn_reflns_Laue_measured_fraction_max 0.999
_diffrn_reflns_limit_h_max 33
_diffrn_reflns_limit_h_min -33
_diffrn_reflns_limit_k_max 7
_diffrn_reflns_limit_k_min -6
_diffrn_reflns_limit_l_max 21
_diffrn_reflns_limit_l_min -21
_diffrn_reflns_number 43769
_diffrn_reflns_point_group_measured_fraction_full 0.581
_diffrn_reflns_point_group_measured_fraction_max 0.999
_diffrn_reflns_theta_full 25.242
_diffrn_reflns_theta_max 20.847
_diffrn_reflns_theta_min 1.221
_diffrn_source 'sealed tube'
_diffrn_standards_number 0
_exptl_absorpt_coefficient_mu 0.090
_exptl_absorpt_correction_T_max 0.7446
_exptl_absorpt_correction_T_min 0.6327
_exptl_absorpt_correction_type multi-scan
_exptl_absorpt_process_details
;
SADABS-2014/4 (Bruker,2014/4) was used for absorption correction.
wR2(int) was 0.0765 before and 0.0672 after correction.
The Ratio of minimum to maximum transmission is 0.8497.
The \l/2 correction factor is 0.00150.
;
_exptl_crystal_colour red
_exptl_crystal_colour_primary red
_exptl_crystal_density_diffrn 1.365
_exptl_crystal_description needle
_exptl_crystal_F_000 2236
_exptl_crystal_size_max 0.7
_exptl_crystal_size_mid 0.086
_exptl_crystal_size_min 0.026
_refine_diff_density_max 0.707
_refine_diff_density_min -0.325
_refine_diff_density_rms 0.095
_refine_ls_extinction_method none
_refine_ls_goodness_of_fit_ref 1.068
_refine_ls_hydrogen_treatment constr
_refine_ls_matrix_type full
_refine_ls_number_parameters 738
_refine_ls_number_reflns 5427
_refine_ls_number_restraints 6
_refine_ls_restrained_S_all 1.069
_refine_ls_R_factor_all 0.0833
_refine_ls_R_factor_gt 0.0501
_refine_ls_shift/su_max 0.000
_refine_ls_shift/su_mean 0.000
_refine_ls_structure_factor_coef Fsqd
_refine_ls_weighting_details 'w=1/[\s^2^(Fo^2^)+(0.0798P)^2^+3.4285P] where P=(Fo^2^+2Fc^2^)/3'
_refine_ls_weighting_scheme calc
_refine_ls_wR_factor_gt 0.1248
_refine_ls_wR_factor_ref 0.1524
_reflns_Friedel_coverage 0.000
_reflns_number_gt 3861
_reflns_number_total 5427
_reflns_threshold_expression 'I > 2\s(I)'
_cod_data_source_file jz7b00283_si_001.cif
_cod_data_source_block solve_14_a
_cod_original_cell_volume 5157.9(14)
_cod_original_formula_sum 'C34 H29.50 N2 O4'
_cod_database_code 8000235
_shelxl_version_number 2014/6
_shelx_space_group_comment
;
The symmetry employed for this shelxl refinement is uniquely defined
by the following loop, which should always be used as a source of
symmetry information in preference to the above space-group names.
They are only intended as comments.
;
_shelx_estimated_absorpt_t_max 0.998
_shelx_estimated_absorpt_t_min 0.940
_olex2_refinement_description
;
1. Fixed Uiso
 At 1.2 times of:
  All C(H) groups, All C(H,H) groups
 At 1.5 times of:
  All C(H,H,H) groups, All C(H,H,H,H,H,H) groups
2. Rigid bond restraints
 C67, C67A
 with sigma for 1-2 distances of 0.005 and sigma for 1-3 distances of 0.005
3. Uiso/Uaniso restraints and constraints
C67 \\sim C67A: within 2A with sigma of 0.005 and sigma for terminal atoms of
0.01
4. Others
 Sof(H68D)=Sof(H68E)=Sof(H68F)=Sof(C67A)=Sof(H67C)=Sof(H67D)=1-FVAR(1)
 Sof(C67)=Sof(H67A)=Sof(H67B)=Sof(H68A)=Sof(H68B)=Sof(H68C)=FVAR(1)
5.a Ternary CH refined with riding coordinates:
 C13(H13), C30(H30), C47(H47)
5.b Secondary CH2 refined with riding coordinates:
 C65(H65A,H65B), C67(H67A,H67B), C67A(H67C,H67D), C14(H14A,H14B), C16(H16A,
 H16B), C31(H31A,H31B), C33(H33A,H33B), C48(H48A,H48B), C50(H50A,H50B)
5.c Me refined with riding coordinates:
 C68(H68A,H68B,H68C), C68(H68D,H68E,H68F)
5.d Aromatic/amide H refined with riding coordinates:
 C54(H54), C55(H55), C60(H60), C61(H61), C3(H3), C4(H4), C9(H9), C10(H10),
 C20(H20), C21(H21), C26(H26), C27(H27), C37(H37), C38(H38), C43(H43), C44(H44)
5.e Idealised Me refined as rotating group:
 C66(H66A,H66B,H66C), C15(H15A,H15B,H15C), C17(H17A,H17B,H17C), C32(H32A,H32B,
 H32C), C34(H34A,H34B,H34C), C49(H49A,H49B,H49C), C51(H51A,H51B,H51C)
;
_olex2_submission_special_instructions 'No special instructions were received'

loop_
_space_group_symop_operation_xyz
'x, y, z'
'-x, y+1/2, -z+1/2'
'-x, -y, -z'
'x, -y-1/2, z-1/2'

loop_
_atom_site_label
_atom_site_type_symbol
_atom_site_fract_x
_atom_site_fract_y
_atom_site_fract_z
_atom_site_U_iso_or_equiv
_atom_site_adp_type
_atom_site_occupancy
_atom_site_site_symmetry_order
_atom_site_calc_flag
_atom_site_refinement_flags_posn
_atom_site_refinement_flags_adp
_atom_site_refinement_flags_occupancy
_atom_site_disorder_assembly
_atom_site_disorder_group
O7 O 0.15200(10) 0.1754(4) 0.15862(16) 0.0526(9) Uani 1 1 d . . . . .
O8 O 0.05644(10) 0.2851(4) 0.28114(17) 0.0563(10) Uani 1 1 d . . . . .
N4 N 0.10603(11) 0.2427(5) 0.22237(19) 0.0401(10) Uani 1 1 d . . . . .
C52 C 0.06708(15) 0.2933(6) 0.2285(2) 0.0405(13) Uani 1 1 d . . . . .
C53 C 0.03933(14) 0.3556(6) 0.1704(2) 0.0363(12) Uani 1 1 d . . . . .
C54 C 0.00105(14) 0.4083(6) 0.1743(2) 0.0390(12) Uani 1 1 d . . . . .
H54 H -0.0078 0.4013 0.2145 0.047 Uiso 1 1 calc R . . . .
C55 C -0.02515(14) 0.4720(6) 0.1204(2) 0.0373(12) Uani 1 1 d . . . . .
H55 H -0.0515 0.5075 0.1246 0.045 Uiso 1 1 calc R . . . .
C56 C -0.01359(13) 0.4850(5) 0.0606(2) 0.0309(11) Uani 1 1 d . . . . .
C57 C 0.02628(13) 0.4319(5) 0.0555(2) 0.0299(11) Uani 1 1 d . . . . .
C58 C 0.05251(13) 0.3656(5) 0.1112(2) 0.0304(11) Uani 1 1 d . . . . .
C59 C 0.04055(12) 0.4462(5) -0.0037(2) 0.0280(11) Uani 1 1 d . . . . .
C60 C 0.07960(13) 0.3907(5) -0.0054(2) 0.0328(11) Uani 1 1 d . . . . .
H60 H 0.0894 0.4007 -0.0447 0.039 Uiso 1 1 calc R . . . .
C61 C 0.10476(14) 0.3212(6) 0.0484(2) 0.0360(12) Uani 1 1 d . . . . .
H61 H 0.1310 0.2812 0.0451 0.043 Uiso 1 1 calc R . . . .
C62 C 0.09177(13) 0.3101(5) 0.1061(2) 0.0327(12) Uani 1 1 d . . . . .
C63 C 0.11882(15) 0.2379(6) 0.1633(2) 0.0376(12) Uani 1 1 d . . . . .
C64 C 0.13502(15) 0.1907(7) 0.2816(3) 0.0556(16) Uani 1 1 d . . . . .
C65 C 0.1310(2) -0.0033(9) 0.2976(3) 0.095(2) Uani 1 1 d . . . . .
H65A H 0.1028 -0.0213 0.3030 0.114 Uiso 1 1 calc R . . . .
H65B H 0.1345 -0.0739 0.2590 0.114 Uiso 1 1 calc R . . . .
C66 C 0.15504(19) -0.0873(10) 0.3503(3) 0.095(2) Uani 1 1 d . . . . .
H66A H 0.1831 -0.0840 0.3446 0.143 Uiso 1 1 calc GR . . . .
H66B H 0.1466 -0.2144 0.3532 0.143 Uiso 1 1 calc GR . . . .
H66C H 0.1523 -0.0224 0.3898 0.143 Uiso 1 1 calc GR . . . .
C67 C 0.1465(5) 0.336(2) 0.3210(7) 0.084(4) Uani 0.449(10) 1 d . U P A 1
H67A H 0.1298 0.3307 0.3550 0.100 Uiso 0.449(10) 1 calc R . P A 1
H67B H 0.1378 0.4461 0.2951 0.100 Uiso 0.449(10) 1 calc R . P A 1
C68 C 0.1865(2) 0.3721(10) 0.3534(5) 0.134(4) Uani 1 1 d . . . . .
H68A H 0.1868 0.4843 0.3787 0.202 Uiso 0.449(10) 1 calc R . P A 1
H68B H 0.1960 0.2700 0.3821 0.202 Uiso 0.449(10) 1 calc R . P A 1
H68C H 0.2041 0.3866 0.3216 0.202 Uiso 0.449(10) 1 calc R . P A 1
H68D H 0.2109 0.4430 0.3521 0.202 Uiso 0.551(10) 1 calc R . P A 2
H68E H 0.1663 0.4509 0.3671 0.202 Uiso 0.551(10) 1 calc R . P A 2
H68F H 0.1928 0.2710 0.3839 0.202 Uiso 0.551(10) 1 calc R . P A 2
C67A C 0.1720(4) 0.3044(17) 0.2937(6) 0.083(4) Uani 0.551(10) 1 d . U P A 2
H67C H 0.1937 0.2310 0.2806 0.100 Uiso 0.551(10) 1 calc R . P A 2
H67D H 0.1673 0.4097 0.2639 0.100 Uiso 0.551(10) 1 calc R . P A 2
O1 O 0.34746(8) 0.1422(3) 0.35665(12) 0.0237(7) Uani 1 1 d . . . . .
O2 O 0.43548(7) 0.2641(4) 0.22286(13) 0.0266(7) Uani 1 1 d . . . . .
N1 N 0.38888(9) 0.2180(4) 0.28702(14) 0.0180(8) Uani 1 1 d . . . . .
C1 C 0.37868(12) 0.2131(5) 0.34839(19) 0.0195(10) Uani 1 1 d . . . . .
C2 C 0.40698(10) 0.2953(5) 0.40239(18) 0.0146(9) Uani 1 1 d . . . . .
C3 C 0.39601(11) 0.3099(5) 0.46165(19) 0.0180(10) Uani 1 1 d . . . . .
H3 H 0.3702 0.2690 0.4672 0.022 Uiso 1 1 calc R . . . .
C4 C 0.42212(11) 0.3837(5) 0.51378(19) 0.0183(10) Uani 1 1 d . . . . .
H4 H 0.4136 0.3951 0.5541 0.022 Uiso 1 1 calc R . . . .
C5 C 0.46042(10) 0.4413(5) 0.50805(18) 0.0146(9) Uani 1 1 d . . . . .
C6 C 0.47251(10) 0.4268(5) 0.44702(18) 0.0151(9) Uani 1 1 d . . . . .
C7 C 0.44498(10) 0.3557(5) 0.39392(18) 0.0155(9) Uani 1 1 d . . . . .
C8 C 0.51110(10) 0.4862(5) 0.43705(17) 0.0142(9) Uani 1 1 d . . . . .
C9 C 0.51996(11) 0.4761(5) 0.37541(19) 0.0199(10) Uani 1 1 d . . . . .
H9 H 0.5454 0.5175 0.3682 0.024 Uiso 1 1 calc R . . . .
C10 C 0.49247(11) 0.4066(5) 0.32354(18) 0.0201(10) Uani 1 1 d . . . . .
H10 H 0.4995 0.4019 0.2820 0.024 Uiso 1 1 calc R . . . .
C11 C 0.45544(10) 0.3452(5) 0.33189(18) 0.0151(9) Uani 1 1 d . . . . .
C12 C 0.42654(11) 0.2740(5) 0.2766(2) 0.0196(10) Uani 1 1 d . . . . .
C13 C 0.35875(11) 0.1536(5) 0.22989(18) 0.0208(10) Uani 1 1 d . . . . .
H13 H 0.3692 0.1905 0.1904 0.025 Uiso 1 1 calc R . . . .
C14 C 0.31780(11) 0.2471(5) 0.2263(2) 0.0257(10) Uani 1 1 d . . . . .
H14A H 0.3004 0.2127 0.1852 0.031 Uiso 1 1 calc R . . . .
H14B H 0.3051 0.2003 0.2618 0.031 Uiso 1 1 calc R . . . .
C15 C 0.31975(12) 0.4544(5) 0.2307(2) 0.0311(11) Uani 1 1 d . . . . .
H15A H 0.3333 0.5022 0.1969 0.047 Uiso 1 1 calc GR . . . .
H15B H 0.3347 0.4903 0.2730 0.047 Uiso 1 1 calc GR . . . .
H15C H 0.2925 0.5040 0.2250 0.047 Uiso 1 1 calc GR . . . .
C16 C 0.35569(11) -0.0539(5) 0.2288(2) 0.0251(10) Uani 1 1 d . . . . .
H16A H 0.3508 -0.0967 0.2712 0.030 Uiso 1 1 calc R . . . .
H16B H 0.3324 -0.0905 0.1959 0.030 Uiso 1 1 calc R . . . .
C17 C 0.39311(12) -0.1472(5) 0.2140(2) 0.0287(11) Uani 1 1 d . . . . .
H17A H 0.3967 -0.1152 0.1703 0.043 Uiso 1 1 calc GR . . . .
H17B H 0.3902 -0.2797 0.2173 0.043 Uiso 1 1 calc GR . . . .
H17C H 0.4166 -0.1066 0.2450 0.043 Uiso 1 1 calc GR . . . .
O3 O 0.33772(8) 0.8825(4) 0.58100(14) 0.0310(7) Uani 1 1 d . . . . .
O4 O 0.34030(8) 0.6529(4) 0.38055(13) 0.0259(7) Uani 1 1 d . . . . .
N2 N 0.33737(9) 0.7677(4) 0.47998(15) 0.0197(8) Uani 1 1 d . . . . .
C18 C 0.35604(11) 0.8533(5) 0.5371(2) 0.0206(10) Uani 1 1 d . . . . .
C19 C 0.39885(10) 0.9029(5) 0.54301(18) 0.0158(9) Uani 1 1 d . . . . .
C20 C 0.41907(11) 0.9769(5) 0.59915(19) 0.0203(10) Uani 1 1 d . . . . .
H20 H 0.4055 0.9931 0.6344 0.024 Uiso 1 1 calc R . . . .
C21 C 0.45918(11) 1.0291(5) 0.60565(19) 0.0194(10) Uani 1 1 d . . . . .
H21 H 0.4726 1.0762 0.6457 0.023 Uiso 1 1 calc R . . . .
C22 C 0.47989(11) 1.0136(5) 0.55483(18) 0.0145(9) Uani 1 1 d . . . . .
C23 C 0.45959(10) 0.9397(5) 0.49536(18) 0.0153(9) Uani 1 1 d . . . . .
C24 C 0.41897(11) 0.8809(5) 0.49052(18) 0.0150(9) Uani 1 1 d . . . . .
C25 C 0.47832(10) 0.9254(5) 0.44029(17) 0.0135(9) Uani 1 1 d . . . . .
C26 C 0.45667(10) 0.8508(5) 0.38399(18) 0.0155(9) Uani 1 1 d . . . . .
H26 H 0.4689 0.8420 0.3470 0.019 Uiso 1 1 calc R . . . .
C27 C 0.41749(11) 0.7887(5) 0.38063(18) 0.0178(10) Uani 1 1 d . . . . .
H27 H 0.4037 0.7358 0.3418 0.021 Uiso 1 1 calc R . . . .
C28 C 0.39863(11) 0.8032(5) 0.43292(18) 0.0168(10) Uani 1 1 d . . . . .
C29 C 0.35688(11) 0.7353(5) 0.4283(2) 0.0183(10) Uani 1 1 d . . . . .
C30 C 0.29488(11) 0.7050(5) 0.47596(19) 0.0237(10) Uani 1 1 d . . . . .
H30 H 0.2858 0.7537 0.5152 0.028 Uiso 1 1 calc R . . . .
C31 C 0.29247(11) 0.4986(5) 0.48023(19) 0.0247(10) Uani 1 1 d . . . . .
H31A H 0.3038 0.4440 0.4445 0.030 Uiso 1 1 calc R . . . .
H31B H 0.2639 0.4620 0.4747 0.030 Uiso 1 1 calc R . . . .
C32 C 0.31486(11) 0.4225(6) 0.54401(19) 0.0281(11) Uani 1 1 d . . . . .
H32A H 0.3137 0.2889 0.5429 0.042 Uiso 1 1 calc GR . . . .
H32B H 0.3023 0.4675 0.5794 0.042 Uiso 1 1 calc GR . . . .
H32C H 0.3429 0.4623 0.5507 0.042 Uiso 1 1 calc GR . . . .
C33 C 0.26649(11) 0.7852(6) 0.4183(2) 0.0305(11) Uani 1 1 d . . . . .
H33A H 0.2386 0.7509 0.4213 0.037 Uiso 1 1 calc R . . . .
H33B H 0.2727 0.7306 0.3783 0.037 Uiso 1 1 calc R . . . .
C34 C 0.26909(12) 0.9926(6) 0.4136(2) 0.0430(13) Uani 1 1 d . . . . .
H34A H 0.2494 1.0357 0.3768 0.064 Uiso 1 1 calc GR . . . .
H34B H 0.2961 1.0274 0.4077 0.064 Uiso 1 1 calc GR . . . .
H34C H 0.2634 1.0479 0.4533 0.064 Uiso 1 1 calc GR . . . .
O5 O 0.17641(8) 0.8489(4) -0.00455(14) 0.0354(8) Uani 1 1 d . . . . .
O6 O 0.13998(8) 0.6537(4) 0.18222(14) 0.0286(7) Uani 1 1 d . . . . .
N3 N 0.15844(9) 0.7352(4) 0.08690(16) 0.0231(8) Uani 1 1 d . . . . .
C35 C 0.13139(11) 0.7270(5) 0.1297(2) 0.0223(10) Uani 1 1 d . . . . .
C36 C 0.09100(11) 0.8086(5) 0.10800(19) 0.0211(10) Uani 1 1 d . . . . .
C37 C 0.06393(11) 0.8107(5) 0.14937(19) 0.0223(10) Uani 1 1 d . . . . .
H37 H 0.0717 0.7671 0.1922 0.027 Uiso 1 1 calc R . . . .
C38 C 0.02498(11) 0.8767(5) 0.12860(19) 0.0210(10) Uani 1 1 d . . . . .
H38 H 0.0068 0.8790 0.1580 0.025 Uiso 1 1 calc R . . . .
C39 C 0.01226(11) 0.9389(5) 0.06626(19) 0.0212(10) Uani 1 1 d . . . . .
C40 C 0.03986(11) 0.9365(5) 0.02265(18) 0.0175(10) Uani 1 1 d . . . . .
C41 C 0.07977(11) 0.8737(5) 0.04487(19) 0.0199(10) Uani 1 1 d . . . . .
C42 C 0.02902(11) 0.9958(5) -0.04271(19) 0.0205(10) Uani 1 1 d . . . . .
C43 C 0.05761(11) 0.9927(5) -0.0824(2) 0.0237(10) Uani 1 1 d . . . . .
H43 H 0.0503 1.0287 -0.1262 0.028 Uiso 1 1 calc R . . . .
C44 C 0.09692(12) 0.9376(5) -0.0591(2) 0.0284(11) Uani 1 1 d . . . . .
H44 H 0.1162 0.9407 -0.0867 0.034 Uiso 1 1 calc R . . . .
C45 C 0.10813(11) 0.8788(5) 0.0034(2) 0.0217(10) Uani 1 1 d . . . . .
C46 C 0.15021(12) 0.8233(5) 0.0275(2) 0.0246(10) Uani 1 1 d . . . . .
C47 C 0.19812(11) 0.6407(6) 0.1061(2) 0.0280(11) Uani 1 1 d . . . . .
H47 H 0.1957 0.5614 0.1437 0.034 Uiso 1 1 calc R . . . .
C48 C 0.23193(12) 0.7757(6) 0.1294(2) 0.0359(12) Uani 1 1 d . . . . .
H48A H 0.2579 0.7110 0.1332 0.043 Uiso 1 1 calc R . . . .
H48B H 0.2314 0.8725 0.0966 0.043 Uiso 1 1 calc R . . . .
C49 C 0.22959(13) 0.8643(6) 0.1935(2) 0.0448(13) Uani 1 1 d . . . . .
H49A H 0.2042 0.9309 0.1901 0.067 Uiso 1 1 calc GR . . . .
H49B H 0.2520 0.9492 0.2052 0.067 Uiso 1 1 calc GR . . . .
H49C H 0.2310 0.7699 0.2268 0.067 Uiso 1 1 calc GR . . . .
C50 C 0.20658(12) 0.5129(6) 0.0524(2) 0.0328(11) Uani 1 1 d . . . . .
H50A H 0.1809 0.4691 0.0272 0.039 Uiso 1 1 calc R . . . .
H50B H 0.2208 0.5813 0.0229 0.039 Uiso 1 1 calc R . . . .
C51 C 0.23181(14) 0.3502(6) 0.0798(2) 0.0458(13) Uani 1 1 d . . . . .
H51A H 0.2361 0.2697 0.0446 0.069 Uiso 1 1 calc GR . . . .
H51B H 0.2178 0.2830 0.1093 0.069 Uiso 1 1 calc GR . . . .
H51C H 0.2578 0.3930 0.1032 0.069 Uiso 1 1 calc GR . . . .

loop_
_atom_site_aniso_label
_atom_site_aniso_U_11
_atom_site_aniso_U_22
_atom_site_aniso_U_33
_atom_site_aniso_U_23
_atom_site_aniso_U_13
_atom_site_aniso_U_12
O7 0.050(2) 0.043(2) 0.066(3) 0.0077(18) 0.0119(19) 0.0036(18)
O8 0.076(3) 0.053(2) 0.043(2) -0.0013(18) 0.019(2) 0.0071(19)
N4 0.048(3) 0.028(2) 0.044(3) 0.0011(19) 0.007(2) -0.010(2)
C52 0.060(4) 0.027(3) 0.040(4) -0.007(2) 0.021(3) -0.007(2)
C53 0.055(3) 0.024(3) 0.031(3) -0.002(2) 0.013(3) -0.005(2)
C54 0.053(3) 0.033(3) 0.038(3) -0.008(2) 0.026(3) -0.002(2)
C55 0.043(3) 0.029(3) 0.045(3) 0.001(2) 0.020(3) -0.001(2)
C56 0.044(3) 0.019(3) 0.034(3) -0.007(2) 0.019(3) -0.006(2)
C57 0.039(3) 0.017(3) 0.040(3) -0.011(2) 0.023(3) -0.008(2)
C58 0.040(3) 0.019(3) 0.035(3) -0.005(2) 0.012(2) -0.003(2)
C59 0.036(3) 0.015(2) 0.037(3) -0.006(2) 0.017(2) -0.006(2)
C60 0.045(3) 0.024(3) 0.035(3) -0.008(2) 0.022(3) -0.007(2)
C61 0.037(3) 0.023(3) 0.052(4) -0.007(2) 0.019(3) -0.007(2)
C62 0.042(3) 0.013(2) 0.046(3) -0.004(2) 0.016(3) -0.008(2)
C63 0.042(3) 0.020(3) 0.051(4) -0.002(2) 0.009(3) -0.006(2)
C64 0.057(4) 0.038(3) 0.061(4) 0.010(3) -0.019(3) -0.029(3)
C65 0.127(6) 0.081(5) 0.055(4) -0.008(4) -0.042(4) 0.030(4)
C66 0.082(5) 0.115(6) 0.086(5) 0.025(4) 0.006(4) 0.001(4)
C67 0.114(11) 0.073(7) 0.052(8) -0.048(6) -0.020(6) 0.017(7)
C68 0.085(6) 0.107(6) 0.210(10) -0.086(7) 0.021(6) -0.003(5)
C67A 0.105(10) 0.074(7) 0.056(8) -0.034(6) -0.023(6) 0.026(7)
O1 0.0193(16) 0.0277(17) 0.0246(17) -0.0014(13) 0.0052(13) -0.0054(14)
O2 0.0233(16) 0.0346(18) 0.0223(18) -0.0022(14) 0.0051(13) -0.0073(13)
N1 0.0159(19) 0.0202(19) 0.018(2) 0.0030(15) 0.0027(16) -0.0035(15)
C1 0.019(2) 0.017(2) 0.023(3) 0.0035(19) 0.006(2) 0.003(2)
C2 0.015(2) 0.010(2) 0.018(2) 0.0011(18) 0.0005(19) 0.0028(17)
C3 0.012(2) 0.018(2) 0.024(3) 0.0034(19) 0.003(2) 0.0021(17)
C4 0.019(2) 0.017(2) 0.020(2) 0.0014(19) 0.008(2) 0.0012(19)
C5 0.016(2) 0.010(2) 0.018(2) 0.0035(18) 0.0034(19) 0.0022(17)
C6 0.015(2) 0.007(2) 0.023(3) 0.0036(18) 0.003(2) 0.0022(17)
C7 0.014(2) 0.013(2) 0.019(2) 0.0015(18) 0.0005(19) 0.0004(18)
C8 0.017(2) 0.010(2) 0.016(3) 0.0025(18) 0.0023(19) 0.0038(17)
C9 0.014(2) 0.019(2) 0.027(3) 0.000(2) 0.005(2) 0.0000(18)
C10 0.025(3) 0.022(2) 0.015(2) -0.0004(19) 0.008(2) 0.0009(19)
C11 0.013(2) 0.014(2) 0.018(2) 0.0026(18) 0.0023(19) -0.0014(17)
C12 0.021(3) 0.019(2) 0.019(3) 0.0002(19) 0.006(2) -0.0007(19)
C13 0.018(2) 0.027(3) 0.017(2) -0.0016(19) 0.0008(18) -0.0037(19)
C14 0.024(2) 0.026(3) 0.025(3) 0.002(2) -0.0019(19) 0.002(2)
C15 0.027(3) 0.031(3) 0.033(3) -0.004(2) 0.001(2) 0.004(2)
C16 0.021(2) 0.029(3) 0.026(3) -0.002(2) 0.0029(19) -0.0031(19)
C17 0.034(3) 0.026(3) 0.027(3) 0.001(2) 0.009(2) -0.004(2)
O3 0.0236(16) 0.0432(19) 0.0282(18) -0.0088(14) 0.0102(14) -0.0046(14)
O4 0.0224(16) 0.0322(17) 0.0232(18) -0.0018(14) 0.0045(14) -0.0055(13)
N2 0.0156(18) 0.022(2) 0.024(2) 0.0000(16) 0.0083(16) -0.0012(15)
C18 0.022(2) 0.021(2) 0.020(3) 0.002(2) 0.005(2) 0.0003(19)
C19 0.015(2) 0.013(2) 0.020(2) 0.0026(18) 0.005(2) -0.0004(18)
C20 0.022(3) 0.019(2) 0.022(3) 0.002(2) 0.009(2) 0.0018(19)
C21 0.020(2) 0.017(2) 0.021(2) -0.0005(18) 0.0018(19) -0.0029(18)
C22 0.018(2) 0.008(2) 0.017(2) 0.0042(18) 0.004(2) 0.0004(17)
C23 0.016(2) 0.010(2) 0.020(3) 0.0037(18) 0.0035(19) 0.0031(17)
C24 0.019(2) 0.008(2) 0.018(3) 0.0040(18) 0.0023(19) 0.0024(18)
C25 0.017(2) 0.008(2) 0.015(2) 0.0040(18) 0.0013(19) 0.0037(17)
C26 0.015(2) 0.018(2) 0.015(2) 0.0001(18) 0.0058(18) 0.0001(18)
C27 0.021(2) 0.015(2) 0.016(2) -0.0009(18) -0.0017(19) 0.0026(18)
C28 0.016(2) 0.011(2) 0.023(3) 0.0021(19) 0.003(2) 0.0039(17)
C29 0.018(2) 0.016(2) 0.020(3) 0.005(2) 0.000(2) 0.0053(19)
C30 0.014(2) 0.032(3) 0.026(3) 0.002(2) 0.0048(19) -0.0041(19)
C31 0.023(2) 0.026(3) 0.027(3) -0.001(2) 0.0071(19) -0.0071(19)
C32 0.022(2) 0.032(3) 0.032(3) 0.003(2) 0.008(2) 0.001(2)
C33 0.018(2) 0.040(3) 0.033(3) 0.004(2) 0.003(2) 0.001(2)
C34 0.019(3) 0.055(4) 0.056(3) 0.023(3) 0.010(2) -0.002(2)
O5 0.0223(17) 0.045(2) 0.041(2) 0.0101(15) 0.0105(16) 0.0056(14)
O6 0.0236(16) 0.0313(18) 0.0304(19) 0.0052(15) 0.0031(14) 0.0055(13)
N3 0.0195(19) 0.023(2) 0.027(2) -0.0007(17) 0.0039(17) 0.0033(16)
C35 0.022(3) 0.018(2) 0.026(3) -0.003(2) 0.002(2) 0.0018(19)
C36 0.021(2) 0.016(2) 0.026(3) -0.0022(19) 0.003(2) -0.0001(18)
C37 0.024(3) 0.019(2) 0.023(2) 0.0007(19) 0.003(2) -0.0009(19)
C38 0.018(2) 0.026(2) 0.020(3) -0.002(2) 0.0047(19) 0.0001(19)
C39 0.021(2) 0.017(2) 0.026(3) -0.005(2) 0.006(2) -0.0035(19)
C40 0.020(2) 0.017(2) 0.016(2) -0.0031(18) 0.0045(19) -0.0001(18)
C41 0.016(2) 0.020(2) 0.023(3) -0.0034(19) 0.003(2) -0.0032(19)
C42 0.021(2) 0.015(2) 0.027(3) -0.0032(19) 0.006(2) -0.0019(18)
C43 0.021(3) 0.027(3) 0.025(3) 0.003(2) 0.007(2) 0.0024(19)
C44 0.023(3) 0.029(3) 0.035(3) 0.003(2) 0.011(2) 0.001(2)
C45 0.018(2) 0.020(2) 0.027(3) 0.000(2) 0.004(2) 0.0023(19)
C46 0.026(3) 0.023(3) 0.027(3) -0.002(2) 0.008(2) 0.003(2)
C47 0.018(2) 0.030(3) 0.035(3) 0.003(2) 0.000(2) 0.007(2)
C48 0.018(2) 0.037(3) 0.051(3) 0.005(2) 0.001(2) 0.005(2)
C49 0.029(3) 0.046(3) 0.056(4) -0.012(3) 0.000(2) -0.004(2)
C50 0.021(2) 0.040(3) 0.038(3) 0.001(2) 0.007(2) 0.008(2)
C51 0.045(3) 0.040(3) 0.056(3) 0.002(3) 0.018(3) 0.017(2)

loop_
_atom_type_symbol
_atom_type_description
_atom_type_scat_dispersion_real
_atom_type_scat_dispersion_imag
_atom_type_scat_source
C C 0.0033 0.0016 'International Tables Vol C Tables 4.2.6.8 and 6.1.1.4'
H H 0.0000 0.0000 'International Tables Vol C Tables 4.2.6.8 and 6.1.1.4'
N N 0.0061 0.0033 'International Tables Vol C Tables 4.2.6.8 and 6.1.1.4'
O O 0.0106 0.0060 'International Tables Vol C Tables 4.2.6.8 and 6.1.1.4'

loop_
_geom_angle_atom_site_label_1
_geom_angle_atom_site_label_2
_geom_angle_atom_site_label_3
_geom_angle
_geom_angle_site_symmetry_3
C52 N4 C64 118.7(4) .
C63 N4 C52 122.6(4) .
C63 N4 C64 118.6(4) .
O8 C52 N4 120.3(5) .
O8 C52 C53 121.2(5) .
N4 C52 C53 118.5(4) .
C54 C53 C52 120.5(4) .
C54 C53 C58 119.7(4) .
C58 C53 C52 119.8(4) .
C53 C54 H54 119.4 .
C53 C54 C55 121.2(4) .
C55 C54 H54 119.4 .
C54 C55 H55 119.3 .
C56 C55 C54 121.5(4) .
C56 C55 H55 119.3 .
C55 C56 C57 118.3(4) .
C55 C56 C59 122.2(4) 3_565
C57 C56 C59 119.5(4) 3_565
C58 C57 C56 119.3(4) .
C59 C57 C56 121.4(4) .
C59 C57 C58 119.3(4) .
C53 C58 C57 120.1(4) .
C53 C58 C62 120.5(4) .
C62 C58 C57 119.4(4) .
C57 C59 C56 119.1(4) 3_565
C60 C59 C56 122.5(4) 3_565
C60 C59 C57 118.4(4) .
C59 C60 H60 118.9 .
C61 C60 C59 122.3(4) .
C61 C60 H60 118.9 .
C60 C61 H61 120.0 .
C62 C61 C60 120.0(4) .
C62 C61 H61 120.0 .
C58 C62 C63 119.7(4) .
C61 C62 C58 120.5(4) .
C61 C62 C63 119.8(4) .
O7 C63 N4 121.1(4) .
O7 C63 C62 120.5(5) .
N4 C63 C62 118.4(4) .
C65 C64 N4 111.3(4) .
C65 C64 C67A 127.6(7) .
C67 C64 N4 112.6(7) .
C67 C64 C65 129.9(8) .
C67A C64 N4 114.1(6) .
C64 C65 H65A 106.6 .
C64 C65 H65B 106.6 .
H65A C65 H65B 106.6 .
C66 C65 C64 122.9(6) .
C66 C65 H65A 106.6 .
C66 C65 H65B 106.6 .
C65 C66 H66A 109.5 .
C65 C66 H66B 109.5 .
C65 C66 H66C 109.5 .
H66A C66 H66B 109.5 .
H66A C66 H66C 109.5 .
H66B C66 H66C 109.5 .
C64 C67 H67A 106.0 .
C64 C67 H67B 106.0 .
C64 C67 C68 125.3(13) .
H67A C67 H67B 106.3 .
C68 C67 H67A 106.0 .
C68 C67 H67B 106.0 .
C67 C68 H68A 109.5 .
C67 C68 H68B 109.5 .
C67 C68 H68C 109.5 .
H68A C68 H68B 109.5 .
H68A C68 H68C 109.5 .
H68B C68 H68C 109.5 .
H68D C68 H68E 109.5 .
H68D C68 H68F 109.5 .
H68E C68 H68F 109.5 .
C67A C68 H68D 109.5 .
C67A C68 H68E 109.5 .
C67A C68 H68F 109.5 .
C64 C67A H67C 107.1 .
C64 C67A H67D 107.1 .
C68 C67A C64 121.1(12) .
C68 C67A H67C 107.1 .
C68 C67A H67D 107.1 .
H67C C67A H67D 106.8 .
C1 N1 C13 119.2(3) .
C12 N1 C1 122.5(3) .
C12 N1 C13 118.3(3) .
O1 C1 N1 120.5(3) .
O1 C1 C2 121.5(4) .
N1 C1 C2 117.9(3) .
C3 C2 C1 119.3(3) .
C3 C2 C7 119.8(3) .
C7 C2 C1 120.9(3) .
C2 C3 H3 119.6 .
C2 C3 C4 120.9(3) .
C4 C3 H3 119.6 .
C3 C4 H4 119.3 .
C5 C4 C3 121.4(4) .
C5 C4 H4 119.3 .
C4 C5 C6 118.7(3) .
C4 C5 C8 122.2(3) 3_666
C6 C5 C8 119.1(3) 3_666
C5 C6 C8 122.0(3) .
C7 C6 C5 119.0(3) .
C7 C6 C8 118.9(3) .
C2 C7 C6 120.2(3) .
C2 C7 C11 119.2(3) .
C11 C7 C6 120.7(3) .
C6 C8 C5 118.9(3) 3_666
C9 C8 C5 122.5(3) 3_666
C9 C8 C6 118.6(3) .
C8 C9 H9 119.1 .
C8 C9 C10 121.8(3) .
C10 C9 H9 119.1 .
C9 C10 H10 119.5 .
C11 C10 C9 120.9(4) .
C11 C10 H10 119.5 .
C7 C11 C12 120.5(3) .
C10 C11 C7 119.1(3) .
C10 C11 C12 120.4(3) .
O2 C12 N1 120.8(3) .
O2 C12 C11 120.8(3) .
N1 C12 C11 118.4(4) .
N1 C13 H13 106.9 .
N1 C13 C14 112.0(3) .
N1 C13 C16 111.0(3) .
C14 C13 H13 106.9 .
C16 C13 H13 106.9 .
C16 C13 C14 112.7(3) .
C13 C14 H14A 108.7 .
C13 C14 H14B 108.7 .
H14A C14 H14B 107.6 .
C15 C14 C13 114.4(3) .
C15 C14 H14A 108.7 .
C15 C14 H14B 108.7 .
C14 C15 H15A 109.5 .
C14 C15 H15B 109.5 .
C14 C15 H15C 109.5 .
H15A C15 H15B 109.5 .
H15A C15 H15C 109.5 .
H15B C15 H15C 109.5 .
C13 C16 H16A 108.9 .
C13 C16 H16B 108.9 .
H16A C16 H16B 107.7 .
C17 C16 C13 113.2(3) .
C17 C16 H16A 108.9 .
C17 C16 H16B 108.9 .
C16 C17 H17A 109.5 .
C16 C17 H17B 109.5 .
C16 C17 H17C 109.5 .
H17A C17 H17B 109.5 .
H17A C17 H17C 109.5 .
H17B C17 H17C 109.5 .
C18 N2 C30 117.8(3) .
C29 N2 C18 122.9(3) .
C29 N2 C30 119.3(3) .
O3 C18 N2 121.1(3) .
O3 C18 C19 121.1(4) .
N2 C18 C19 117.8(4) .
C20 C19 C18 120.1(3) .
C20 C19 C24 119.2(3) .
C24 C19 C18 120.7(3) .
C19 C20 H20 119.3 .
C19 C20 C21 121.4(4) .
C21 C20 H20 119.3 .
C20 C21 H21 119.3 .
C22 C21 C20 121.4(4) .
C22 C21 H21 119.3 .
C21 C22 C23 118.7(3) .
C21 C22 C25 122.4(3) 3_676
C23 C22 C25 118.9(3) 3_676
C22 C23 C24 119.0(3) .
C25 C23 C22 122.1(3) .
C25 C23 C24 119.0(3) .
C19 C24 C23 120.3(3) .
C28 C24 C19 119.6(3) .
C28 C24 C23 120.0(3) .
C23 C25 C22 119.0(3) 3_676
C26 C25 C22 122.2(3) 3_676
C26 C25 C23 118.8(3) .
C25 C26 H26 119.2 .
C25 C26 C27 121.6(3) .
C27 C26 H26 119.2 .
C26 C27 H27 119.7 .
C28 C27 C26 120.7(3) .
C28 C27 H27 119.7 .
C24 C28 C29 120.4(4) .
C27 C28 C24 119.9(3) .
C27 C28 C29 119.7(3) .
O4 C29 N2 121.1(3) .
O4 C29 C28 120.7(4) .
N2 C29 C28 118.1(3) .
N2 C30 H30 106.2 .
N2 C30 C31 111.3(3) .
N2 C30 C33 112.9(3) .
C31 C30 H30 106.2 .
C31 C30 C33 113.4(3) .
C33 C30 H30 106.2 .
C30 C31 H31A 109.0 .
C30 C31 H31B 109.0 .
C30 C31 C32 113.1(3) .
H31A C31 H31B 107.8 .
C32 C31 H31A 109.0 .
C32 C31 H31B 109.0 .
C31 C32 H32A 109.5 .
C31 C32 H32B 109.5 .
C31 C32 H32C 109.5 .
H32A C32 H32B 109.5 .
H32A C32 H32C 109.5 .
H32B C32 H32C 109.5 .
C30 C33 H33A 108.9 .
C30 C33 H33B 108.9 .
C30 C33 C34 113.5(3) .
H33A C33 H33B 107.7 .
C34 C33 H33A 108.9 .
C34 C33 H33B 108.9 .
C33 C34 H34A 109.5 .
C33 C34 H34B 109.5 .
C33 C34 H34C 109.5 .
H34A C34 H34B 109.5 .
H34A C34 H34C 109.5 .
H34B C34 H34C 109.5 .
C35 N3 C47 117.7(3) .
C46 N3 C35 123.5(3) .
C46 N3 C47 118.8(3) .
O6 C35 N3 121.9(4) .
O6 C35 C36 120.9(4) .
N3 C35 C36 117.2(4) .
C37 C36 C35 119.4(4) .
C37 C36 C41 120.1(4) .
C41 C36 C35 120.5(4) .
C36 C37 H37 119.9 .
C36 C37 C38 120.3(4) .
C38 C37 H37 119.9 .
C37 C38 H38 119.1 .
C39 C38 C37 121.7(4) .
C39 C38 H38 119.1 .
C38 C39 C40 118.7(3) .
C38 C39 C42 122.7(4) 3_575
C40 C39 C42 118.6(3) 3_575
C39 C40 C41 119.0(3) .
C39 C40 C42 122.3(3) .
C41 C40 C42 118.7(3) .
C36 C41 C40 120.2(3) .
C36 C41 C45 119.9(3) .
C45 C41 C40 119.9(4) .
C40 C42 C39 119.1(3) 3_575
C43 C42 C39 121.5(4) 3_575
C43 C42 C40 119.3(3) .
C42 C43 H43 119.4 .
C42 C43 C44 121.1(4) .
C44 C43 H43 119.4 .
C43 C44 H44 119.6 .
C45 C44 C43 120.8(4) .
C45 C44 H44 119.6 .
C41 C45 C46 120.0(4) .
C44 C45 C41 120.0(4) .
C44 C45 C46 119.9(4) .
O5 C46 N3 121.4(4) .
O5 C46 C45 121.1(4) .
N3 C46 C45 117.5(4) .
N3 C47 H47 106.5 .
N3 C47 C48 111.9(3) .
N3 C47 C50 111.0(3) .
C48 C47 H47 106.5 .
C48 C47 C50 113.8(3) .
C50 C47 H47 106.5 .
C47 C48 H48A 108.7 .
C47 C48 H48B 108.7 .
H48A C48 H48B 107.6 .
C49 C48 C47 114.1(4) .
C49 C48 H48A 108.7 .
C49 C48 H48B 108.7 .
C48 C49 H49A 109.5 .
C48 C49 H49B 109.5 .
C48 C49 H49C 109.5 .
H49A C49 H49B 109.5 .
H49A C49 H49C 109.5 .
H49B C49 H49C 109.5 .
C47 C50 H50A 109.4 .
C47 C50 H50B 109.4 .
H50A C50 H50B 108.0 .
C51 C50 C47 111.4(4) .
C51 C50 H50A 109.4 .
C51 C50 H50B 109.4 .
C50 C51 H51A 109.5 .
C50 C51 H51B 109.5 .
C50 C51 H51C 109.5 .
H51A C51 H51B 109.5 .
H51A C51 H51C 109.5 .
H51B C51 H51C 109.5 .

loop_
_geom_bond_atom_site_label_1
_geom_bond_atom_site_label_2
_geom_bond_distance
_geom_bond_site_symmetry_2
O7 C63 1.235(5) .
O8 C52 1.230(5) .
N4 C52 1.399(6) .
N4 C63 1.391(6) .
N4 C64 1.494(6) .
C52 C53 1.477(7) .
C53 C54 1.370(6) .
C53 C58 1.402(6) .
C54 H54 0.9500 .
C54 C55 1.392(6) .
C55 H55 0.9500 .
C55 C56 1.390(6) .
C56 C57 1.429(6) .
C56 C59 1.462(6) 3_565
C57 C58 1.426(6) .
C57 C59 1.424(6) .
C58 C62 1.414(6) .
C59 C56 1.462(6) 3_565
C59 C60 1.391(6) .
C60 H60 0.9500 .
C60 C61 1.388(6) .
C61 H61 0.9500 .
C61 C62 1.370(6) .
C62 C63 1.477(6) .
C64 C65 1.473(7) .
C64 C67 1.364(14) .
C64 C67A 1.489(14) .
C65 H65A 0.9900 .
C65 H65B 0.9900 .
C65 C66 1.398(7) .
C66 H66A 0.9800 .
C66 H66B 0.9800 .
C66 H66C 0.9800 .
C67 H67A 0.9900 .
C67 H67B 0.9900 .
C67 C68 1.431(16) .
C68 H68A 0.9800 .
C68 H68B 0.9800 .
C68 H68C 0.9800 .
C68 H68D 0.9800 .
C68 H68E 0.9800 .
C68 H68F 0.9800 .
C68 C67A 1.361(13) .
C67A H67C 0.9900 .
C67A H67D 0.9900 .
O1 C1 1.219(4) .
O2 C12 1.228(4) .
N1 C1 1.399(5) .
N1 C12 1.395(5) .
N1 C13 1.509(5) .
C1 C2 1.480(5) .
C2 C3 1.371(5) .
C2 C7 1.403(5) .
C3 H3 0.9500 .
C3 C4 1.392(5) .
C4 H4 0.9500 .
C4 C5 1.391(5) .
C5 C6 1.424(5) .
C5 C8 1.468(5) 3_666
C6 C7 1.422(5) .
C6 C8 1.430(5) .
C7 C11 1.418(5) .
C8 C5 1.468(5) 3_666
C8 C9 1.388(5) .
C9 H9 0.9500 .
C9 C10 1.400(5) .
C10 H10 0.9500 .
C10 C11 1.375(5) .
C11 C12 1.477(5) .
C13 H13 1.0000 .
C13 C14 1.538(5) .
C13 C16 1.524(5) .
C14 H14A 0.9900 .
C14 H14B 0.9900 .
C14 C15 1.522(5) .
C15 H15A 0.9800 .
C15 H15B 0.9800 .
C15 H15C 0.9800 .
C16 H16A 0.9900 .
C16 H16B 0.9900 .
C16 C17 1.521(5) .
C17 H17A 0.9800 .
C17 H17B 0.9800 .
C17 H17C 0.9800 .
O3 C18 1.223(4) .
O4 C29 1.222(4) .
N2 C18 1.405(5) .
N2 C29 1.393(5) .
N2 C30 1.500(5) .
C18 C19 1.479(5) .
C19 C20 1.370(5) .
C19 C24 1.410(5) .
C20 H20 0.9500 .
C20 C21 1.395(5) .
C21 H21 0.9500 .
C21 C22 1.388(5) .
C22 C23 1.426(5) .
C22 C25 1.471(5) 3_676
C23 C24 1.429(5) .
C23 C25 1.424(5) .
C24 C28 1.406(5) .
C25 C22 1.471(5) 3_676
C25 C26 1.392(5) .
C26 H26 0.9500 .
C26 C27 1.394(5) .
C27 H27 0.9500 .
C27 C28 1.375(5) .
C28 C29 1.487(5) .
C30 H30 1.0000 .
C30 C31 1.518(5) .
C30 C33 1.527(5) .
C31 H31A 0.9900 .
C31 H31B 0.9900 .
C31 C32 1.527(5) .
C32 H32A 0.9800 .
C32 H32B 0.9800 .
C32 H32C 0.9800 .
C33 H33A 0.9900 .
C33 H33B 0.9900 .
C33 C34 1.527(6) .
C34 H34A 0.9800 .
C34 H34B 0.9800 .
C34 H34C 0.9800 .
O5 C46 1.224(5) .
O6 C35 1.219(5) .
N3 C35 1.399(5) .
N3 C46 1.392(5) .
N3 C47 1.502(5) .
C35 C36 1.489(5) .
C36 C37 1.375(5) .
C36 C41 1.402(5) .
C37 H37 0.9500 .
C37 C38 1.401(5) .
C38 H38 0.9500 .
C38 C39 1.386(5) .
C39 C40 1.425(5) .
C39 C42 1.478(5) 3_575
C40 C41 1.426(5) .
C40 C42 1.430(5) .
C41 C45 1.411(5) .
C42 C39 1.478(5) 3_575
C42 C43 1.390(5) .
C43 H43 0.9500 .
C43 C44 1.395(5) .
C44 H44 0.9500 .
C44 C45 1.375(6) .
C45 C46 1.483(6) .
C47 H47 1.0000 .
C47 C48 1.527(6) .
C47 C50 1.536(6) .
C48 H48A 0.9900 .
C48 H48B 0.9900 .
C48 C49 1.516(6) .
C49 H49A 0.9800 .
C49 H49B 0.9800 .
C49 H49C 0.9800 .
C50 H50A 0.9900 .
C50 H50B 0.9900 .
C50 C51 1.520(6) .
C51 H51A 0.9800 .
C51 H51B 0.9800 .
C51 H51C 0.9800 .
